data_7703749
loop_
_publ_author_name
'Pham, Son Q. T.'
'Assadawi, Nawal'
'Wells, Jadon'
'Sophocleous, Reece A.'
'Davis, Kimberley J.'
'Yu, Haibo'
'Sluyter, Ronald'
'Dillon, Carolyn T.'
'Kelso, Celine'
'Beck, Jennifer L.'
'Willis, Anthony C.'
'Richardson, Christopher'
'Ralph, Stephen F.'

_publ_section_title
;
 A new class of quadruplex DNA-binding nickel Schiff base complexes.
;
_journal_issue 15
_journal_name_full 'Dalton transactions (Cambridge, England : 2003)'
_journal_page_first 4843
_journal_page_last 4860
_journal_paper_doi 10.1039/d0dt00319k
_journal_volume 49
_journal_year 2020
_chemical_formula_moiety 'C28 H22 N2 Ni O4, 2(C2 D6 O S)'
_chemical_formula_sum 'C32 H22 D12 N2 Ni O6 S2'
_chemical_formula_weight 677.51
_chemical_name_systematic N,N'-Bis-(4-(hydroxybenzophenylidene))ethylenediaminenickel(II)
_space_group_crystal_system monoclinic
_space_group_IT_number 14
_space_group_name_Hall '-P 2yn'
_space_group_name_H-M_alt 'P 1 21/n 1'
_atom_sites_solution_hydrogens geom
_atom_sites_solution_primary dual
_audit_creation_date 2019-06-11
_audit_creation_method
;
Olex2 1.2
(compiled 2018.05.29 svn.r3508 for OlexSys, GUI svn.r5506)
;
_audit_update_record
;
2019-06-11 deposited with the CCDC.	2020-03-16 downloaded from the CCDC.
;
_cell_angle_alpha 90
_cell_angle_beta 100.1632(18)
_cell_angle_gamma 90
_cell_formula_units_Z 4
_cell_length_a 16.4100(2)
_cell_length_b 9.8299(2)
_cell_length_c 21.9572(5)
_cell_measurement_reflns_used 20757
_cell_measurement_temperature 150.00(10)
_cell_measurement_theta_max 30.5510
_cell_measurement_theta_min 1.8050
_cell_volume 3486.31(12)
_computing_cell_refinement 'CrysAlisPro 1.171.39.46 (Rigaku OD, 2018)'
_computing_data_collection 'CrysAlisPro 1.171.39.46 (Rigaku OD, 2018)'
_computing_data_reduction 'CrysAlisPro 1.171.39.46 (Rigaku OD, 2018)'
_computing_molecular_graphics 'Olex2 (Dolomanov et al., 2009)'
_computing_publication_material 'Olex2 (Dolomanov et al., 2009)'
_computing_structure_refinement 'ShelXL (Sheldrick, 2015)'
_computing_structure_solution 'ShelXT (Sheldrick, 2015)'
_diffrn_ambient_environment N~2~
_diffrn_ambient_temperature 150.00(10)
_diffrn_detector 'HyPix Bantam HPC 3000'
_diffrn_measured_fraction_theta_full 0.999
_diffrn_measured_fraction_theta_max 0.994
_diffrn_measurement_details
;
List of Runs (angles in degrees, time in seconds):

  # Type    Start    End  Width  t~exp~   \w     \q     \k     \f   Frames
#--------------------------------------------------------------------------
  1  \w    -74.00  79.50   0.50   10.00    --   20.00  54.00 135.93  307
  2  \w    -74.00 110.00   0.50   10.00    --   20.00  54.00   0.00  368
  3  \w    -34.50 110.00   0.50   10.00    --   20.00  54.00 -60.63  289
  4  \w    -34.50 110.00   0.50   10.00    --   20.00  54.00 -60.63  289
  5  \w    -34.50 110.00   0.50   10.00    --   20.00  54.00-120.00  289
  6  \w    -34.50 110.00   0.50   10.00    --   20.00  54.00-120.00  289
  7  \w    -34.50 110.00   0.50   10.00    --   20.00  54.00 -80.64  289
  8  \w    -74.00  23.00   0.50   10.00    --   20.00  54.00  60.00  194
;
_diffrn_measurement_device 'two-circle diffractometer'
_diffrn_measurement_device_type 'XtaLAB Mini II'
_diffrn_measurement_method '\w scans'
_diffrn_orient_matrix_type 'CrysAlisPro convention (1999, Acta A55,543-557)'
_diffrn_orient_matrix_UB_11 -0.0071937000
_diffrn_orient_matrix_UB_12 -0.0697101000
_diffrn_orient_matrix_UB_13 -0.0072592000
_diffrn_orient_matrix_UB_21 0.0384213000
_diffrn_orient_matrix_UB_22 -0.0035465000
_diffrn_orient_matrix_UB_23 -0.0105614000
_diffrn_orient_matrix_UB_31 0.0200961000
_diffrn_orient_matrix_UB_32 -0.0180594000
_diffrn_orient_matrix_UB_33 0.0302055000
_diffrn_radiation_monochromator graphite
_diffrn_radiation_probe x-ray
_diffrn_radiation_type MoK\a
_diffrn_radiation_wavelength 0.71073
_diffrn_reflns_av_R_equivalents 0.0326
_diffrn_reflns_av_unetI/netI 0.0203
_diffrn_reflns_Laue_measured_fraction_full 0.999
_diffrn_reflns_Laue_measured_fraction_max 0.994
_diffrn_reflns_limit_h_max 22
_diffrn_reflns_limit_h_min -22
_diffrn_reflns_limit_k_max 13
_diffrn_reflns_limit_k_min -13
_diffrn_reflns_limit_l_max 29
_diffrn_reflns_limit_l_min -29
_diffrn_reflns_number 64412
_diffrn_reflns_point_group_measured_fraction_full 0.999
_diffrn_reflns_point_group_measured_fraction_max 0.994
_diffrn_reflns_theta_full 25.242
_diffrn_reflns_theta_max 28.700
_diffrn_reflns_theta_min 1.702
_diffrn_source 'fine-focus sealed X-ray tube'
_diffrn_source_type 'Rigaku (Mo) X-ray Source'
_exptl_absorpt_coefficient_mu 0.718
_exptl_absorpt_correction_T_max 1.00000
_exptl_absorpt_correction_T_min 0.83411
_exptl_absorpt_correction_type multi-scan
_exptl_absorpt_process_details
;
CrysAlisPro 1.171.39.46 (Rigaku Oxford Diffraction, 2018)
Empirical absorption correction using spherical harmonics,
 implemented in SCALE3 ABSPACK scaling algorithm.
;
_exptl_crystal_colour 'clear orange'
_exptl_crystal_density_diffrn 1.291
_exptl_crystal_description plate
_exptl_crystal_F_000 1392
_exptl_crystal_recrystallization_method 'From a solution of d6-DMSO'
_exptl_crystal_size_max 0.5
_exptl_crystal_size_mid 0.4
_exptl_crystal_size_min 0.1
_refine_diff_density_max 1.205
_refine_diff_density_min -0.405
_refine_diff_density_rms 0.055
_refine_ls_extinction_method none
_refine_ls_goodness_of_fit_ref 1.024
_refine_ls_hydrogen_treatment constr
_refine_ls_matrix_type full
_refine_ls_number_parameters 418
_refine_ls_number_reflns 8956
_refine_ls_number_restraints 2
_refine_ls_restrained_S_all 1.024
_refine_ls_R_factor_all 0.0389
_refine_ls_R_factor_gt 0.0329
_refine_ls_shift/su_max 0.001
_refine_ls_shift/su_mean 0.000
_refine_ls_structure_factor_coef Fsqd
_refine_ls_weighting_details 'w=1/[\s^2^(Fo^2^)+(0.0433P)^2^+2.2061P] where P=(Fo^2^+2Fc^2^)/3'
_refine_ls_weighting_scheme calc
_refine_ls_wR_factor_gt 0.0862
_refine_ls_wR_factor_ref 0.0895
_reflns_Friedel_coverage 0.000
_reflns_number_gt 7826
_reflns_number_total 8956
_reflns_threshold_expression 'I > 2\s(I)'
_cod_data_source_file d0dt00319k2.cif
_cod_data_source_block cmpd3_exp_131_tsb
_cod_depositor_comments 'Adding full bibliography for 7703742--7703750.cif.'
_cod_original_cell_volume 3486.30(13)
_cod_original_sg_symbol_H-M 'P 21/n'
_cod_database_code 7703749
_shelx_shelxl_version_number 2017/1
_chemical_oxdiff_formula 'C32 H22 D12 N2 Ni O6 S2'
_chemical_oxdiff_usercomment 'TSB 3_P from DMSO'
_shelx_space_group_comment
;
The symmetry employed for this shelxl refinement is uniquely defined
by the following loop, which should always be used as a source of
symmetry information in preference to the above space-group names.
They are only intended as comments.
;
_shelx_estimated_absorpt_t_max 0.932
_shelx_estimated_absorpt_t_min 0.715
_reflns_odcompleteness_completeness 99.23
_reflns_odcompleteness_iscentric 1
_reflns_odcompleteness_theta 28.64
_olex2_refinement_description
;
1. Fixed Uiso
 At 1.2 times of:
  All C(H) groups, All C(H,H) groups
 At 1.5 times of:
  All C(H,H,H) groups, All O(H) groups
2. Shared sites
{C1AA, C501}
3. Restrained distances
 S400-O400 \\sim S500-O500
 with sigma of 0.01
 S400-C400 \\sim S500-C401
 with sigma of 0.02
4. Uiso/Uaniso restraints and constraints
Uanis(C1AA) = Uanis(C501)
Uanis(C400) = Uanis(C401)
5. Others
 Sof(S500)=Sof(O500)=Sof(C501)=Sof(D50A)=Sof(D50B)=Sof(D50C)=Sof(C401)=
 Sof(D40D)=Sof(D40E)=Sof(D40F)=1-FVAR(1)
 Sof(S400)=Sof(O400)=Sof(C400)=Sof(D40A)=Sof(D40B)=Sof(D40C)=Sof(C1AA)=
 Sof(D1AA)=Sof(D1AB)=Sof(D1AC)=FVAR(1)
6.a Secondary CH2 refined with riding coordinates:
 C1(H1A,H1B), C1P(H1PA,H1PB)
6.b Aromatic/amide H refined with riding coordinates:
 C5(H5), C5P(H5P), C6(H6), C6P(H6P), C7(H7), C7P(H7P), C8(H8), C8P(H8P),
 C9(H9), C9P(H9P), C11(H11), C11P(H11P), C12(H12), C12P(H12P), C14(H14),
 C14P(H14P)
6.c Idealised Me refined as rotating group:
 C400(D40A,D40B,D40C), C1AA(D1AA,D1AB,D1AC), C501(D50A,D50B,D50C), C100(D10A,
 D10B,D10C), C101(D10D,D10E,D10F), C401(D40D,D40E,D40F)
6.d Idealised tetrahedral OH refined as rotating group:
 O17(H17), O17P(H17P)
;
_olex2_exptl_crystal_mounting_method 'Mitegen mount + Paratone'
_olex2_submission_special_instructions 'No special instructions were received'
_oxdiff_exptl_absorpt_empirical_details
;
Empirical correction (ABSPACK) includes:
- Absorption correction using spherical harmonics
- Frame scaling
;
_oxdiff_exptl_absorpt_empirical_full_max 1.099
_oxdiff_exptl_absorpt_empirical_full_min 0.903

loop_
_space_group_symop_operation_xyz
'x, y, z'
'-x+1/2, y+1/2, -z+1/2'
'-x, -y, -z'
'x-1/2, -y-1/2, z-1/2'

loop_
_atom_site_label
_atom_site_type_symbol
_atom_site_fract_x
_atom_site_fract_y
_atom_site_fract_z
_atom_site_U_iso_or_equiv
_atom_site_adp_type
_atom_site_occupancy
_atom_site_site_symmetry_order
_atom_site_calc_flag
_atom_site_refinement_flags_posn
_atom_site_refinement_flags_adp
_atom_site_refinement_flags_occupancy
_atom_site_disorder_assembly
_atom_site_disorder_group
Ni1 Ni 0.33271(2) 0.41603(2) 0.40219(2) 0.01853(5) Uani 1 1 d . . . . .
C1 C 0.45053(10) 0.29232(19) 0.34476(7) 0.0305(3) Uani 1 1 d . . . . .
H1A H 0.431192 0.198300 0.334539 0.037 Uiso 1 1 calc R . . . .
H1B H 0.510644 0.296394 0.344087 0.037 Uiso 1 1 calc R . . . .
C1P C 0.40468(9) 0.39067(18) 0.29788(7) 0.0258(3) Uani 1 1 d . . . . .
H1PA H 0.436313 0.476392 0.297750 0.031 Uiso 1 1 calc R . . . .
H1PB H 0.396731 0.350624 0.255874 0.031 Uiso 1 1 calc R . . . .
N2 N 0.43467(7) 0.33005(13) 0.40681(6) 0.0209(2) Uani 1 1 d . . . . .
N2P N 0.32385(7) 0.41710(13) 0.31627(6) 0.0206(2) Uani 1 1 d . . . . .
C3 C 0.48632(8) 0.29010(14) 0.45587(7) 0.0198(3) Uani 1 1 d . . . . .
C3P C 0.25889(9) 0.44459(14) 0.27444(7) 0.0198(3) Uani 1 1 d . . . . .
C4 C 0.56009(9) 0.20638(15) 0.44685(7) 0.0208(3) Uani 1 1 d . . . . .
C4P C 0.26562(9) 0.45298(16) 0.20723(7) 0.0233(3) Uani 1 1 d . . . . .
C5 C 0.54789(10) 0.07023(16) 0.43023(8) 0.0283(3) Uani 1 1 d . . . . .
H5 H 0.494725 0.030232 0.427866 0.034 Uiso 1 1 calc R . . . .
C5P C 0.27571(14) 0.58027(18) 0.18210(9) 0.0379(4) Uani 1 1 d . . . . .
H5P H 0.281225 0.658571 0.207864 0.045 Uiso 1 1 calc R . . . .
C6 C 0.61370(11) -0.00733(17) 0.41706(8) 0.0313(3) Uani 1 1 d . . . . .
H6 H 0.605532 -0.100412 0.406008 0.038 Uiso 1 1 calc R . . . .
C6P C 0.27775(17) 0.5934(2) 0.11942(10) 0.0519(6) Uani 1 1 d . . . . .
H6P H 0.283751 0.680752 0.102271 0.062 Uiso 1 1 calc R . . . .
C7 C 0.69104(10) 0.05140(18) 0.42008(8) 0.0296(3) Uani 1 1 d . . . . .
H7 H 0.735395 -0.000631 0.409660 0.036 Uiso 1 1 calc R . . . .
C7P C 0.27107(15) 0.4795(2) 0.08192(9) 0.0486(5) Uani 1 1 d . . . . .
H7P H 0.272803 0.488684 0.039098 0.058 Uiso 1 1 calc R . . . .
C8 C 0.70391(9) 0.18569(17) 0.43825(8) 0.0267(3) Uani 1 1 d . . . . .
H8 H 0.757387 0.224803 0.441115 0.032 Uiso 1 1 calc R . . . .
C8P C 0.26183(12) 0.3516(2) 0.10677(8) 0.0369(4) Uani 1 1 d . . . . .
H8P H 0.257589 0.273291 0.081027 0.044 Uiso 1 1 calc R . . . .
C9 C 0.63899(9) 0.26370(16) 0.45235(7) 0.0231(3) Uani 1 1 d . . . . .
H9 H 0.648213 0.355274 0.465609 0.028 Uiso 1 1 calc R . . . .
C9P C 0.25882(10) 0.33835(17) 0.16923(7) 0.0278(3) Uani 1 1 d . . . . .
H9P H 0.252101 0.250985 0.186176 0.033 Uiso 1 1 calc R . . . .
C10 C 0.47343(8) 0.31716(15) 0.51823(7) 0.0196(3) Uani 1 1 d . . . . .
C10P C 0.17909(9) 0.47509(15) 0.29049(7) 0.0211(3) Uani 1 1 d . . . . .
C11 C 0.53393(9) 0.27947(16) 0.56988(7) 0.0232(3) Uani 1 1 d . . . . .
H11 H 0.584020 0.239204 0.562730 0.028 Uiso 1 1 calc R . . . .
C11P C 0.10743(9) 0.48216(17) 0.24341(7) 0.0263(3) Uani 1 1 d . . . . .
H11P H 0.112713 0.462628 0.201909 0.032 Uiso 1 1 calc R . . . .
C12 C 0.52289(9) 0.29895(16) 0.62990(7) 0.0256(3) Uani 1 1 d . . . . .
H12 H 0.564715 0.273087 0.663538 0.031 Uiso 1 1 calc R . . . .
C12P C 0.03101(10) 0.51624(19) 0.25595(8) 0.0310(3) Uani 1 1 d . . . . .
H12P H -0.016219 0.516925 0.223933 0.037 Uiso 1 1 calc R . . . .
C13 C 0.44844(9) 0.35794(16) 0.64064(7) 0.0221(3) Uani 1 1 d . . . . .
C13P C 0.02380(9) 0.55003(18) 0.31681(8) 0.0293(3) Uani 1 1 d . . . . .
C14 C 0.38803(9) 0.39642(15) 0.59165(7) 0.0207(3) Uani 1 1 d . . . . .
H14 H 0.338228 0.435995 0.599779 0.025 Uiso 1 1 calc R . . . .
C14P C 0.09224(9) 0.54612(18) 0.36378(7) 0.0267(3) Uani 1 1 d . . . . .
H14P H 0.086414 0.572164 0.404457 0.032 Uiso 1 1 calc R . . . .
C15 C 0.39864(8) 0.37824(14) 0.52963(7) 0.0189(3) Uani 1 1 d . . . . .
C15P C 0.17047(9) 0.50423(15) 0.35244(7) 0.0218(3) Uani 1 1 d . . . . .
O16 O 0.33758(6) 0.41742(11) 0.48643(5) 0.0222(2) Uani 1 1 d . . . . .
O16P O 0.23124(6) 0.49790(12) 0.40001(5) 0.0265(2) Uani 1 1 d . . . . .
O17 O 0.43914(7) 0.37496(13) 0.70064(5) 0.0296(2) Uani 1 1 d . . . . .
H17 H 0.392244 0.408187 0.701679 0.044 Uiso 1 1 calc GR . . . .
O17P O -0.05248(7) 0.58468(16) 0.32768(6) 0.0407(3) Uani 1 1 d . . . . .
H17P H -0.048825 0.610298 0.364555 0.061 Uiso 1 1 calc GR . . . .
S400 S 0.24772(3) 0.60755(6) 0.70596(3) 0.03452(17) Uani 0.8237(19) 1 d D . P A 1
O400 O 0.28215(17) 0.4711(3) 0.69858(13) 0.0446(6) Uani 0.8237(19) 1 d D . P A 1
C400 C 0.2085(2) 0.6077(3) 0.77583(15) 0.0623(9) Uani 0.8237(19) 1 d D . P A 1
D40A D 0.164015 0.540258 0.773339 0.093 Uiso 0.8237(19) 1 calc GR . P A 1
D40B D 0.186684 0.698103 0.782697 0.093 Uiso 0.8237(19) 1 calc GR . P A 1
D40C D 0.252990 0.584648 0.810232 0.093 Uiso 0.8237(19) 1 calc GR . P A 1
C1AA C 0.33247(18) 0.7198(3) 0.72863(15) 0.0677(7) Uani 0.8237(19) 1 d . . P A 1
D1AA D 0.368668 0.683302 0.765266 0.102 Uiso 0.8237(19) 1 calc GR . P A 1
D1AB D 0.311703 0.809275 0.738374 0.102 Uiso 0.8237(19) 1 calc GR . P A 1
D1AC D 0.363789 0.728912 0.694749 0.102 Uiso 0.8237(19) 1 calc GR . P A 1
S500 S 0.2826(3) 0.5852(4) 0.75366(18) 0.0594(12) Uani 0.1763(19) 1 d D . P A 2
O500 O 0.3007(7) 0.4608(9) 0.7236(4) 0.032(2) Uani 0.1763(19) 1 d D . P A 2
C501 C 0.33247(18) 0.7198(3) 0.72863(15) 0.0677(7) Uani 0.1763(19) 1 d . . P A 2
D50A D 0.331602 0.711249 0.684053 0.102 Uiso 0.1763(19) 1 calc GR . P A 2
D50B D 0.389952 0.721665 0.750466 0.102 Uiso 0.1763(19) 1 calc GR . P A 2
D50C D 0.304656 0.804331 0.736915 0.102 Uiso 0.1763(19) 1 calc GR . P A 2
S100 S -0.09956(2) 0.62828(4) 0.48894(2) 0.02790(9) Uani 1 1 d . . . . .
O100 O -0.03481(7) 0.63815(16) 0.44799(6) 0.0405(3) Uani 1 1 d . . . . .
C100 C -0.17943(11) 0.7445(2) 0.45741(11) 0.0421(4) Uani 1 1 d . . . . .
D10A D -0.157739 0.837538 0.461270 0.063 Uiso 1 1 calc GR . . . .
D10B D -0.225655 0.736418 0.480001 0.063 Uiso 1 1 calc GR . . . .
D10C D -0.198793 0.723255 0.413637 0.063 Uiso 1 1 calc GR . . . .
C101 C -0.15481(10) 0.47430(19) 0.46835(8) 0.0317(3) Uani 1 1 d . . . . .
D10D D -0.175087 0.472965 0.423617 0.048 Uiso 1 1 calc GR . . . .
D10E D -0.201839 0.468659 0.490240 0.048 Uiso 1 1 calc GR . . . .
D10F D -0.117916 0.396574 0.479878 0.048 Uiso 1 1 calc GR . . . .
C401 C 0.1867(8) 0.6591(15) 0.7205(6) 0.0623(9) Uani 0.1763(19) 1 d D . P A 2
D40D D 0.142049 0.593546 0.721754 0.093 Uiso 0.1763(19) 1 calc GR . P A 2
D40E D 0.187819 0.683933 0.677382 0.093 Uiso 0.1763(19) 1 calc GR . P A 2
D40F D 0.177126 0.740736 0.743821 0.093 Uiso 0.1763(19) 1 calc GR . P A 2

loop_
_atom_site_aniso_label
_atom_site_aniso_U_11
_atom_site_aniso_U_22
_atom_site_aniso_U_33
_atom_site_aniso_U_23
_atom_site_aniso_U_13
_atom_site_aniso_U_12
Ni1 0.01566(9) 0.02256(10) 0.01743(9) -0.00260(7) 0.00307(6) 0.00283(6)
C1 0.0268(7) 0.0423(10) 0.0226(7) -0.0076(7) 0.0051(6) 0.0120(7)
C1P 0.0195(6) 0.0376(9) 0.0207(7) -0.0040(6) 0.0050(5) 0.0014(6)
N2 0.0190(5) 0.0242(6) 0.0199(6) -0.0048(5) 0.0044(4) 0.0026(5)
N2P 0.0192(5) 0.0219(6) 0.0213(6) -0.0030(5) 0.0052(4) 0.0010(4)
C3 0.0172(6) 0.0176(6) 0.0250(7) -0.0037(5) 0.0049(5) 0.0002(5)
C3P 0.0234(6) 0.0169(6) 0.0190(7) -0.0013(5) 0.0037(5) -0.0007(5)
C4 0.0195(6) 0.0216(7) 0.0215(7) -0.0015(5) 0.0041(5) 0.0040(5)
C4P 0.0248(7) 0.0247(7) 0.0200(7) 0.0001(5) 0.0032(5) 0.0031(6)
C5 0.0248(7) 0.0230(8) 0.0373(9) -0.0045(6) 0.0062(6) 0.0007(6)
C5P 0.0635(12) 0.0234(8) 0.0296(9) 0.0010(7) 0.0162(8) 0.0052(8)
C6 0.0342(8) 0.0207(8) 0.0388(9) -0.0059(6) 0.0061(7) 0.0055(6)
C6P 0.0931(18) 0.0331(10) 0.0333(10) 0.0110(8) 0.0214(11) 0.0112(11)
C7 0.0283(7) 0.0305(8) 0.0310(8) -0.0013(6) 0.0076(6) 0.0122(6)
C7P 0.0764(15) 0.0487(12) 0.0211(9) 0.0044(8) 0.0098(9) 0.0092(11)
C8 0.0199(6) 0.0297(8) 0.0315(8) 0.0024(6) 0.0070(6) 0.0035(6)
C8P 0.0464(10) 0.0394(10) 0.0235(8) -0.0095(7) 0.0024(7) 0.0008(8)
C9 0.0218(6) 0.0212(7) 0.0265(7) -0.0017(6) 0.0051(5) 0.0024(5)
C9P 0.0326(8) 0.0260(8) 0.0242(8) -0.0035(6) 0.0035(6) -0.0015(6)
C10 0.0179(6) 0.0191(7) 0.0218(7) -0.0015(5) 0.0036(5) 0.0008(5)
C10P 0.0197(6) 0.0201(7) 0.0230(7) 0.0020(5) 0.0023(5) 0.0013(5)
C11 0.0194(6) 0.0239(7) 0.0260(7) -0.0003(6) 0.0031(5) 0.0040(5)
C11P 0.0260(7) 0.0289(8) 0.0222(7) 0.0023(6) -0.0006(6) -0.0001(6)
C12 0.0242(7) 0.0274(8) 0.0240(7) 0.0012(6) 0.0010(5) 0.0041(6)
C12P 0.0214(7) 0.0392(9) 0.0301(8) 0.0084(7) -0.0023(6) 0.0004(6)
C13 0.0246(7) 0.0222(7) 0.0199(7) -0.0020(5) 0.0049(5) -0.0025(5)
C13P 0.0185(6) 0.0351(9) 0.0345(9) 0.0125(7) 0.0053(6) 0.0038(6)
C14 0.0194(6) 0.0211(7) 0.0221(7) -0.0023(5) 0.0055(5) 0.0012(5)
C14P 0.0212(7) 0.0347(8) 0.0250(8) 0.0084(6) 0.0063(6) 0.0062(6)
C15 0.0184(6) 0.0173(6) 0.0212(7) -0.0013(5) 0.0040(5) 0.0001(5)
C15P 0.0202(6) 0.0227(7) 0.0223(7) 0.0040(5) 0.0032(5) 0.0028(5)
O16 0.0173(4) 0.0292(6) 0.0201(5) -0.0023(4) 0.0030(4) 0.0056(4)
O16P 0.0201(5) 0.0389(6) 0.0202(5) -0.0023(4) 0.0025(4) 0.0090(4)
O17 0.0303(6) 0.0392(7) 0.0198(5) -0.0008(5) 0.0061(4) 0.0021(5)
O17P 0.0194(5) 0.0639(9) 0.0391(7) 0.0144(7) 0.0060(5) 0.0106(5)
S400 0.0340(3) 0.0419(3) 0.0275(3) -0.0029(2) 0.0049(2) 0.0022(2)
O400 0.0357(14) 0.0429(13) 0.0590(17) -0.0122(12) 0.0191(12) 0.0052(9)
C400 0.077(2) 0.0564(17) 0.0680(19) -0.0140(14) 0.0530(17) -0.0027(15)
C1AA 0.0692(16) 0.0530(15) 0.085(2) -0.0118(14) 0.0252(15) -0.0213(13)
S500 0.070(2) 0.054(2) 0.057(2) -0.0071(16) 0.0190(18) 0.0164(17)
O500 0.025(5) 0.027(4) 0.047(6) 0.011(4) 0.009(4) 0.013(3)
C501 0.0692(16) 0.0530(15) 0.085(2) -0.0118(14) 0.0252(15) -0.0213(13)
S100 0.02266(17) 0.0352(2) 0.02606(19) -0.00030(15) 0.00498(14) -0.00116(15)
O100 0.0224(5) 0.0568(9) 0.0456(8) 0.0081(6) 0.0149(5) 0.0033(5)
C100 0.0282(8) 0.0378(10) 0.0626(13) 0.0069(9) 0.0140(8) 0.0066(7)
C101 0.0283(8) 0.0349(9) 0.0319(9) -0.0064(7) 0.0051(6) -0.0007(7)
C401 0.077(2) 0.0564(17) 0.0680(19) -0.0140(14) 0.0530(17) -0.0027(15)

loop_
_atom_type_symbol
_atom_type_description
_atom_type_scat_dispersion_real
_atom_type_scat_dispersion_imag
_atom_type_scat_source
C C 0.0033 0.0016 'International Tables Vol C Tables 4.2.6.8 and 6.1.1.4'
H H 0.0000 0.0000 'International Tables Vol C Tables 4.2.6.8 and 6.1.1.4'
D D 0.0000 0.0000 'International Tables Vol C Tables 4.2.6.8 and 6.1.1.4'
N N 0.0061 0.0033 'International Tables Vol C Tables 4.2.6.8 and 6.1.1.4'
Ni Ni 0.3393 1.1124 'International Tables Vol C Tables 4.2.6.8 and 6.1.1.4'
O O 0.0106 0.0060 'International Tables Vol C Tables 4.2.6.8 and 6.1.1.4'
S S 0.1246 0.1234 'International Tables Vol C Tables 4.2.6.8 and 6.1.1.4'

loop_
_geom_angle_atom_site_label_1
_geom_angle_atom_site_label_2
_geom_angle_atom_site_label_3
_geom_angle
_geom_angle_site_symmetry_1
_geom_angle_site_symmetry_3
_geom_angle_publ_flag
N2 Ni1 N2P 88.09(5) . . ?
O16 Ni1 N2 93.99(5) . . ?
O16 Ni1 N2P 177.91(5) . . ?
O16 Ni1 O16P 84.34(5) . . ?
O16P Ni1 N2 178.02(5) . . ?
O16P Ni1 N2P 93.58(5) . . ?
H1A C1 H1B 108.3 . . ?
C1P C1 H1A 110.0 . . ?
C1P C1 H1B 110.0 . . ?
N2 C1 H1A 110.0 . . ?
N2 C1 H1B 110.0 . . ?
N2 C1 C1P 108.63(12) . . ?
C1 C1P H1PA 110.4 . . ?
C1 C1P H1PB 110.4 . . ?
H1PA C1P H1PB 108.6 . . ?
N2P C1P C1 106.82(13) . . ?
N2P C1P H1PA 110.4 . . ?
N2P C1P H1PB 110.4 . . ?
C1 N2 Ni1 111.49(9) . . ?
C3 N2 Ni1 128.82(10) . . ?
C3 N2 C1 119.32(12) . . ?
C1P N2P Ni1 111.23(9) . . ?
C3P N2P Ni1 128.33(10) . . ?
C3P N2P C1P 120.33(13) . . ?
N2 C3 C4 118.36(12) . . ?
N2 C3 C10 122.86(12) . . ?
C10 C3 C4 118.71(12) . . ?
N2P C3P C4P 120.67(13) . . ?
N2P C3P C10P 122.20(13) . . ?
C10P C3P C4P 117.05(12) . . ?
C5 C4 C3 118.57(13) . . ?
C5 C4 C9 119.88(13) . . ?
C9 C4 C3 121.49(13) . . ?
C5P C4P C3P 118.33(14) . . ?
C5P C4P C9P 119.51(15) . . ?
C9P C4P C3P 122.11(14) . . ?
C4 C5 H5 120.0 . . ?
C4 C5 C6 119.97(15) . . ?
C6 C5 H5 120.0 . . ?
C4P C5P H5P 119.9 . . ?
C6P C5P C4P 120.17(17) . . ?
C6P C5P H5P 119.9 . . ?
C5 C6 H6 120.0 . . ?
C7 C6 C5 119.94(15) . . ?
C7 C6 H6 120.0 . . ?
C5P C6P H6P 119.9 . . ?
C7P C6P C5P 120.13(18) . . ?
C7P C6P H6P 119.9 . . ?
C6 C7 H7 119.9 . . ?
C8 C7 C6 120.20(14) . . ?
C8 C7 H7 119.9 . . ?
C6P C7P H7P 120.0 . . ?
C6P C7P C8P 120.10(17) . . ?
C8P C7P H7P 120.0 . . ?
C7 C8 H8 119.8 . . ?
C7 C8 C9 120.39(14) . . ?
C9 C8 H8 119.8 . . ?
C7P C8P H8P 120.1 . . ?
C9P C8P C7P 119.89(17) . . ?
C9P C8P H8P 120.1 . . ?
C4 C9 H9 120.2 . . ?
C8 C9 C4 119.52(14) . . ?
C8 C9 H9 120.2 . . ?
C4P C9P H9P 119.9 . . ?
C8P C9P C4P 120.18(16) . . ?
C8P C9P H9P 119.9 . . ?
C11 C10 C3 120.67(12) . . ?
C11 C10 C15 118.15(13) . . ?
C15 C10 C3 121.15(13) . . ?
C11P C10P C3P 120.04(14) . . ?
C15P C10P C3P 121.48(13) . . ?
C15P C10P C11P 118.43(13) . . ?
C10 C11 H11 118.7 . . ?
C12 C11 C10 122.54(13) . . ?
C12 C11 H11 118.7 . . ?
C10P C11P H11P 118.9 . . ?
C12P C11P C10P 122.23(15) . . ?
C12P C11P H11P 118.9 . . ?
C11 C12 H12 120.6 . . ?
C11 C12 C13 118.85(14) . . ?
C13 C12 H12 120.6 . . ?
C11P C12P H12P 120.6 . . ?
C11P C12P C13P 118.87(14) . . ?
C13P C12P H12P 120.6 . . ?
C14 C13 C12 120.44(13) . . ?
O17 C13 C12 117.42(13) . . ?
O17 C13 C14 122.14(13) . . ?
C14P C13P C12P 120.63(14) . . ?
O17P C13P C12P 117.53(14) . . ?
O17P C13P C14P 121.83(16) . . ?
C13 C14 H14 119.3 . . ?
C13 C14 C15 121.47(13) . . ?
C15 C14 H14 119.3 . . ?
C13P C14P H14P 119.3 . . ?
C13P C14P C15P 121.34(15) . . ?
C15P C14P H14P 119.3 . . ?
C14 C15 C10 118.54(13) . . ?
O16 C15 C10 124.61(13) . . ?
O16 C15 C14 116.84(12) . . ?
C14P C15P C10P 118.34(13) . . ?
O16P C15P C10P 124.21(13) . . ?
O16P C15P C14P 117.43(14) . . ?
C15 O16 Ni1 128.21(9) . . ?
C15P O16P Ni1 126.71(10) . . ?
C13 O17 H17 109.5 . . ?
C13P O17P H17P 109.5 . . ?
O400 S400 C400 107.55(16) . . ?
O400 S400 C1AA 107.43(15) . . ?
C400 S400 C1AA 98.26(15) . . ?
S400 C400 D40A 109.5 . . ?
S400 C400 D40B 109.5 . . ?
S400 C400 D40C 109.5 . . ?
D40A C400 D40B 109.5 . . ?
D40A C400 D40C 109.5 . . ?
D40B C400 D40C 109.5 . . ?
S400 C1AA D1AA 109.5 . . ?
S400 C1AA D1AB 109.5 . . ?
S400 C1AA D1AC 109.5 . . ?
D1AA C1AA D1AB 109.5 . . ?
D1AA C1AA D1AC 109.5 . . ?
D1AB C1AA D1AC 109.5 . . ?
O500 S500 C501 111.2(6) . . ?
O500 S500 C401 113.5(7) . . ?
C501 S500 C401 89.5(5) . . ?
S500 C501 D50A 109.5 . . ?
S500 C501 D50B 109.5 . . ?
S500 C501 D50C 109.5 . . ?
D50A C501 D50B 109.5 . . ?
D50A C501 D50C 109.5 . . ?
D50B C501 D50C 109.5 . . ?
O100 S100 C100 105.89(9) . . ?
O100 S100 C101 106.47(8) . . ?
C101 S100 C100 98.00(9) . . ?
S100 C100 D10A 109.5 . . ?
S100 C100 D10B 109.5 . . ?
S100 C100 D10C 109.5 . . ?
D10A C100 D10B 109.5 . . ?
D10A C100 D10C 109.5 . . ?
D10B C100 D10C 109.5 . . ?
S100 C101 D10D 109.5 . . ?
S100 C101 D10E 109.5 . . ?
S100 C101 D10F 109.5 . . ?
D10D C101 D10E 109.5 . . ?
D10D C101 D10F 109.5 . . ?
D10E C101 D10F 109.5 . . ?
S500 C401 D40D 109.5 . . ?
S500 C401 D40E 109.5 . . ?
S500 C401 D40F 109.5 . . ?
D40D C401 D40E 109.5 . . ?
D40D C401 D40F 109.5 . . ?
D40E C401 D40F 109.5 . . ?

loop_
_geom_bond_atom_site_label_1
_geom_bond_atom_site_label_2
_geom_bond_distance
_geom_bond_site_symmetry_2
_geom_bond_publ_flag
Ni1 N2 1.8612(12) . ?
Ni1 N2P 1.8663(13) . ?
Ni1 O16 1.8374(11) . ?
Ni1 O16P 1.8424(10) . ?
C1 H1A 0.9900 . ?
C1 H1B 0.9900 . ?
C1 C1P 1.512(2) . ?
C1 N2 1.4788(19) . ?
C1P H1PA 0.9900 . ?
C1P H1PB 0.9900 . ?
C1P N2P 1.4762(18) . ?
N2 C3 1.3081(19) . ?
N2P C3P 1.3067(19) . ?
C3 C4 1.5055(18) . ?
C3 C10 1.446(2) . ?
C3P C4P 1.501(2) . ?
C3P C10P 1.4464(19) . ?
C4 C5 1.392(2) . ?
C4 C9 1.398(2) . ?
C4P C5P 1.389(2) . ?
C4P C9P 1.395(2) . ?
C5 H5 0.9500 . ?
C5 C6 1.393(2) . ?
C5P H5P 0.9500 . ?
C5P C6P 1.389(3) . ?
C6 H6 0.9500 . ?
C6 C7 1.385(2) . ?
C6P H6P 0.9500 . ?
C6P C7P 1.383(3) . ?
C7 H7 0.9500 . ?
C7 C8 1.384(2) . ?
C7P H7P 0.9500 . ?
C7P C8P 1.390(3) . ?
C8 H8 0.9500 . ?
C8 C9 1.391(2) . ?
C8P H8P 0.9500 . ?
C8P C9P 1.387(2) . ?
C9 H9 0.9500 . ?
C9P H9P 0.9500 . ?
C10 C11 1.418(2) . ?
C10 C15 1.4275(18) . ?
C10P C11P 1.424(2) . ?
C10P C15P 1.422(2) . ?
C11 H11 0.9500 . ?
C11 C12 1.375(2) . ?
C11P H11P 0.9500 . ?
C11P C12P 1.372(2) . ?
C12 H12 0.9500 . ?
C12 C13 1.409(2) . ?
C12P H12P 0.9500 . ?
C12P C13P 1.402(2) . ?
C13 C14 1.381(2) . ?
C13 O17 1.3630(18) . ?
C13P C14P 1.385(2) . ?
C13P O17P 1.3583(18) . ?
C14 H14 0.9500 . ?
C14 C15 1.414(2) . ?
C14P H14P 0.9500 . ?
C14P C15P 1.412(2) . ?
C15 O16 1.3102(17) . ?
C15P O16P 1.3122(18) . ?
O17 H17 0.8400 . ?
O17P H17P 0.8400 . ?
S400 O400 1.475(2) . ?
S400 C400 1.765(3) . ?
S400 C1AA 1.777(3) . ?
C400 D40A 0.9800 . ?
C400 D40B 0.9800 . ?
C400 D40C 0.9800 . ?
C1AA D1AA 0.9800 . ?
C1AA D1AB 0.9800 . ?
C1AA D1AC 0.9800 . ?
S500 O500 1.446(8) . ?
S500 C501 1.698(5) . ?
S500 C401 1.769(13) . ?
C501 D50A 0.9800 . ?
C501 D50B 0.9800 . ?
C501 D50C 0.9800 . ?
S100 O100 1.5112(12) . ?
S100 C100 1.7836(19) . ?
S100 C101 1.7813(18) . ?
C100 D10A 0.9800 . ?
C100 D10B 0.9800 . ?
C100 D10C 0.9800 . ?
C101 D10D 0.9800 . ?
C101 D10E 0.9800 . ?
C101 D10F 0.9800 . ?
C401 D40D 0.9800 . ?
C401 D40E 0.9800 . ?
C401 D40F 0.9800 . ?

loop_
_geom_hbond_atom_site_label_D
_geom_hbond_atom_site_label_H
_geom_hbond_atom_site_label_A
_geom_hbond_distance_DH
_geom_hbond_distance_HA
_geom_hbond_distance_DA
_geom_hbond_angle_DHA
_geom_hbond_site_symmetry_A
_geom_hbond_publ_flag
O17P H17P O100 0.84 1.83 2.659(2) 170.7 . yes

loop_
_geom_torsion_atom_site_label_1
_geom_torsion_atom_site_label_2
_geom_torsion_atom_site_label_3
_geom_torsion_atom_site_label_4
_geom_torsion
_geom_torsion_site_symmetry_1
_geom_torsion_site_symmetry_2
_geom_torsion_site_symmetry_3
_geom_torsion_site_symmetry_4
_geom_torsion_publ_flag
Ni1 N2 C3 C4 172.19(10) . . . . ?
Ni1 N2 C3 C10 -4.7(2) . . . . ?
Ni1 N2P C3P C4P 174.25(11) . . . . ?
Ni1 N2P C3P C10P -2.5(2) . . . . ?
C1 C1P N2P Ni1 34.30(15) . . . . ?
C1 C1P N2P C3P -149.34(14) . . . . ?
C1 N2 C3 C4 -0.2(2) . . . . ?
C1 N2 C3 C10 -177.07(14) . . . . ?
C1P C1 N2 Ni1 27.94(16) . . . . ?
C1P C1 N2 C3 -158.43(14) . . . . ?
C1P N2P C3P C4P -1.4(2) . . . . ?
C1P N2P C3P C10P -178.13(13) . . . . ?
N2 Ni1 N2P C1P -16.03(11) . . . . ?
N2 Ni1 N2P C3P 167.98(13) . . . . ?
N2 Ni1 O16 C15 4.72(13) . . . . ?
N2 C1 C1P N2P -39.34(17) . . . . ?
N2 C3 C4 C5 -75.25(19) . . . . ?
N2 C3 C4 C9 102.13(17) . . . . ?
N2 C3 C10 C11 -175.86(14) . . . . ?
N2 C3 C10 C15 6.2(2) . . . . ?
N2P Ni1 N2 C1 -7.18(11) . . . . ?
N2P Ni1 N2 C3 179.94(14) . . . . ?
N2P Ni1 O16P C15P 19.34(13) . . . . ?
N2P C3P C4P C5P -96.36(19) . . . . ?
N2P C3P C4P C9P 86.19(19) . . . . ?
N2P C3P C10P C11P -169.60(14) . . . . ?
N2P C3P C10P C15P 13.1(2) . . . . ?
C3 C4 C5 C6 175.24(15) . . . . ?
C3 C4 C9 C8 -174.30(14) . . . . ?
C3 C10 C11 C12 -177.65(14) . . . . ?
C3 C10 C15 C14 177.12(13) . . . . ?
C3 C10 C15 O16 -1.7(2) . . . . ?
C3P C4P C5P C6P -176.56(19) . . . . ?
C3P C4P C9P C8P 177.20(15) . . . . ?
C3P C10P C11P C12P -177.25(15) . . . . ?
C3P C10P C15P C14P 173.87(14) . . . . ?
C3P C10P C15P O16P -4.4(2) . . . . ?
C4 C3 C10 C11 7.3(2) . . . . ?
C4 C3 C10 C15 -170.64(13) . . . . ?
C4 C5 C6 C7 -0.5(3) . . . . ?
C4P C3P C10P C11P 13.6(2) . . . . ?
C4P C3P C10P C15P -163.72(14) . . . . ?
C4P C5P C6P C7P -1.0(4) . . . . ?
C5 C4 C9 C8 3.0(2) . . . . ?
C5 C6 C7 C8 2.3(3) . . . . ?
C5P C4P C9P C8P -0.2(2) . . . . ?
C5P C6P C7P C8P 0.4(4) . . . . ?
C6 C7 C8 C9 -1.4(3) . . . . ?
C6P C7P C8P C9P 0.4(3) . . . . ?
C7 C8 C9 C4 -1.3(2) . . . . ?
C7P C8P C9P C4P -0.5(3) . . . . ?
C9 C4 C5 C6 -2.2(2) . . . . ?
C9P C4P C5P C6P 1.0(3) . . . . ?
C10 C3 C4 C5 101.76(17) . . . . ?
C10 C3 C4 C9 -80.86(18) . . . . ?
C10 C11 C12 C13 0.4(2) . . . . ?
C10 C15 O16 Ni1 -4.2(2) . . . . ?
C10P C3P C4P C5P 80.51(19) . . . . ?
C10P C3P C4P C9P -96.94(17) . . . . ?
C10P C11P C12P C13P 2.4(3) . . . . ?
C10P C15P O16P Ni1 -14.6(2) . . . . ?
C11 C10 C15 C14 -0.9(2) . . . . ?
C11 C10 C15 O16 -179.72(14) . . . . ?
C11 C12 C13 C14 -0.5(2) . . . . ?
C11 C12 C13 O17 179.52(14) . . . . ?
C11P C10P C15P C14P -3.5(2) . . . . ?
C11P C10P C15P O16P 178.23(15) . . . . ?
C11P C12P C13P C14P -1.5(3) . . . . ?
C11P C12P C13P O17P 179.33(16) . . . . ?
C12 C13 C14 C15 0.0(2) . . . . ?
C12P C13P C14P C15P -2.0(3) . . . . ?
C13 C14 C15 C10 0.7(2) . . . . ?
C13 C14 C15 O16 179.68(13) . . . . ?
C13P C14P C15P C10P 4.4(2) . . . . ?
C13P C14P C15P O16P -177.15(15) . . . . ?
C14 C15 O16 Ni1 176.90(10) . . . . ?
C14P C15P O16P Ni1 167.06(11) . . . . ?
C15 C10 C11 C12 0.3(2) . . . . ?
C15P C10P C11P C12P 0.1(2) . . . . ?
O16 Ni1 N2 C1 172.60(11) . . . . ?
O16 Ni1 N2 C3 -0.28(14) . . . . ?
O16 Ni1 O16P C15P -160.48(13) . . . . ?
O16P Ni1 N2P C1P 165.04(10) . . . . ?
O16P Ni1 N2P C3P -10.96(14) . . . . ?
O16P Ni1 O16 C15 -176.34(13) . . . . ?
O17 C13 C14 C15 179.93(14) . . . . ?
O17P C13P C14P C15P 177.19(16) . . . . ?

loop_
_smtbx_masks_void_nr
_smtbx_masks_void_average_x
_smtbx_masks_void_average_y
_smtbx_masks_void_average_z
_smtbx_masks_void_volume
_smtbx_masks_void_count_electrons
_smtbx_masks_void_content
1 0.000 0.000 0.500 279.2 83.7 '2 d6-DMSO'
2 0.500 0.500 0.000 279.2 83.7 '2 d6-DMSO'
